data_4072504
loop_
_publ_author_name
'Liu, Shengsheng'
'Borkar, Sachin'
'Newsham, David'
'Yennawar, Hemant'
'Sen, Ayusman'

_publ_section_title
;
 Synthesis of Palladium Complexes with an Anionic P\sim O Chelate and
 Their Use in Copolymerization of Ethene with Functionalized Norbornene
 Derivatives:&#x00A0; Unusual Functionality Tolerance
;
_journal_issue 1
_journal_name_full Organometallics
_journal_page_first 210
_journal_paper_doi 10.1021/om0607402
_journal_volume 26
_journal_year 2007
_chemical_formula_moiety 'C22 H23 O7 P S, C1 H2 Cl2'
_chemical_formula_sum 'C23 H25 Cl2 O7 P S'
_chemical_formula_weight 547.36
_chemical_name_systematic
; 
 ? 
;
_space_group_IT_number 14
_symmetry_cell_setting monoclinic
_symmetry_space_group_name_Hall '-P 2ybc'
_symmetry_space_group_name_H-M 'P 1 21/c 1'
_atom_sites_solution_hydrogens geom
_atom_sites_solution_primary direct
_atom_sites_solution_secondary difmap
_audit_creation_method SHELXL-97
_cell_angle_alpha 90.00
_cell_angle_beta 99.700(2)
_cell_angle_gamma 90.00
_cell_formula_units_Z 4
_cell_length_a 13.979(2)
_cell_length_b 11.9196(17)
_cell_length_c 15.071(2)
_cell_measurement_reflns_used 5313
_cell_measurement_temperature 98(2)
_cell_measurement_theta_max 28.271
_cell_measurement_theta_min 2.189
_cell_volume 2475.3(6)
_computing_cell_refinement 'Bruker SMART'
_computing_data_collection 'Bruker SMART'
_computing_data_reduction 'Bruker SAINT'
_computing_molecular_graphics 'Bruker SHELXTL'
_computing_publication_material 'Bruker SHELXTL'
_computing_structure_refinement 'SHELXL-97 (Sheldrick, 1997)'
_computing_structure_solution 'SHELXS-97 (Sheldrick, 1990)'
_diffrn_ambient_temperature 98(2)
_diffrn_measured_fraction_theta_full 0.959
_diffrn_measured_fraction_theta_max 0.959
_diffrn_measurement_device_type 'CCD area detector'
_diffrn_measurement_method 'phi and omega scans'
_diffrn_radiation_monochromator graphite
_diffrn_radiation_source 'fine-focus sealed tube'
_diffrn_radiation_type MoK\a
_diffrn_radiation_wavelength 0.71073
_diffrn_reflns_av_R_equivalents 0.0277
_diffrn_reflns_av_sigmaI/netI 0.0304
_diffrn_reflns_limit_h_max 18
_diffrn_reflns_limit_h_min -18
_diffrn_reflns_limit_k_max 10
_diffrn_reflns_limit_k_min -15
_diffrn_reflns_limit_l_max 19
_diffrn_reflns_limit_l_min -20
_diffrn_reflns_number 15831
_diffrn_reflns_theta_full 28.31
_diffrn_reflns_theta_max 28.31
_diffrn_reflns_theta_min 2.19
_exptl_absorpt_coefficient_mu 0.453
_exptl_absorpt_correction_T_max 0.851
_exptl_absorpt_correction_T_min 0.821
_exptl_absorpt_correction_type analytical
_exptl_absorpt_process_details SADABS
_exptl_crystal_colour clear
_exptl_crystal_density_diffrn 1.469
_exptl_crystal_density_method 'not measured'
_exptl_crystal_description brick
_exptl_crystal_F_000 1136
_exptl_crystal_size_max 0.43
_exptl_crystal_size_mid 0.39
_exptl_crystal_size_min 0.36
_refine_diff_density_max 0.559
_refine_diff_density_min -0.428
_refine_diff_density_rms 0.067
_refine_ls_extinction_method none
_refine_ls_goodness_of_fit_ref 1.070
_refine_ls_hydrogen_treatment noref
_refine_ls_matrix_type full
_refine_ls_number_parameters 315
_refine_ls_number_reflns 5915
_refine_ls_number_restraints 0
_refine_ls_restrained_S_all 1.070
_refine_ls_R_factor_all 0.0419
_refine_ls_R_factor_gt 0.0372
_refine_ls_shift/su_max 0.001
_refine_ls_shift/su_mean 0.000
_refine_ls_structure_factor_coef Fsqd
_refine_ls_weighting_details 'calc w=1/[\s^2^(Fo^2^)+(0.0545P)^2^+1.1633P] where P=(Fo^2^+2Fc^2^)/3'
_refine_ls_weighting_scheme calc
_refine_ls_wR_factor_gt 0.1004
_refine_ls_wR_factor_ref 0.1036
_reflns_number_gt 5190
_reflns_number_total 5915
_reflns_threshold_expression >2sigma(I)
_cod_data_source_file om0607402si20060815_102705.cif
_cod_data_source_block sxl1n
_cod_depositor_comments
;
The following automatic conversions were performed:

'_symmetry_cell_setting' value 'Monoclinic' changed to 'monoclinic'
according to /home/saulius/struct/CIF-dictionaries/cif_core.dic
dictionary named 'cif_core.dic' version 2.4.1 from 2010-06-29.

Automatic conversion script
Id: cif_fix_values 1715 2011-07-08 13:25:40Z adriana 
;
_cod_original_cell_volume 2475.2(6)
_cod_original_sg_symbol_H-M P2(1)/c
_cod_database_code 4072504

loop_
_symmetry_equiv_pos_as_xyz
'x, y, z'
'-x, y+1/2, -z+1/2'
'-x, -y, -z'
'x, -y-1/2, z-1/2'

loop_
_atom_site_label
_atom_site_type_symbol
_atom_site_fract_x
_atom_site_fract_y
_atom_site_fract_z
_atom_site_U_iso_or_equiv
_atom_site_adp_type
_atom_site_occupancy
_atom_site_symmetry_multiplicity
_atom_site_calc_flag
_atom_site_refinement_flags
S1 S 0.28783(2) 0.41844(3) 0.20917(2) 0.01480(9) Uani 1 1 d .
P1 P 0.19023(3) 0.57880(3) 0.34631(2) 0.01214(9) Uani 1 1 d .
O6 O 0.03110(8) 0.45539(10) 0.37571(7) 0.0205(2) Uani 1 1 d .
O4 O 0.23379(8) 0.72778(10) 0.49748(7) 0.0200(2) Uani 1 1 d .
O5 O 0.01396(8) 0.66359(10) 0.23357(7) 0.0201(2) Uani 1 1 d .
O3 O 0.20821(8) 0.45847(10) 0.14166(7) 0.0207(2) Uani 1 1 d .
O2 O 0.25387(8) 0.36488(9) 0.28523(7) 0.0211(2) Uani 1 1 d .
O7 O 0.35477(8) 0.52601(10) 0.50028(7) 0.0217(2) Uani 1 1 d .
O1 O 0.35974(8) 0.35487(10) 0.17213(8) 0.0256(3) Uani 1 1 d .
C13 C 0.03845(10) 0.73023(12) 0.30718(10) 0.0159(3) Uani 1 1 d .
C7 C 0.12449(10) 0.70251(12) 0.36552(9) 0.0143(3) Uani 1 1 d .
C2 C 0.43254(10) 0.57549(13) 0.22669(10) 0.0169(3) Uani 1 1 d .
H2 H 0.4613 0.5275 0.1883 0.020 Uiso 1 1 calc R
C19 C 0.10617(11) 0.42663(13) 0.44194(10) 0.0179(3) Uani 1 1 d .
C12 C -0.01600(11) 0.82257(13) 0.32569(10) 0.0183(3) Uani 1 1 d .
H12 H -0.0744 0.8417 0.2867 0.022 Uiso 1 1 calc R
C6 C 0.30444(10) 0.61396(12) 0.31219(9) 0.0136(3) Uani 1 1 d .
C3 C 0.47628(11) 0.67707(13) 0.25437(10) 0.0187(3) Uani 1 1 d .
H3 H 0.5354 0.6979 0.2357 0.022 Uiso 1 1 calc R
C10 C 0.10059(11) 0.86103(13) 0.46140(10) 0.0192(3) Uani 1 1 d .
H10 H 0.1217 0.9065 0.5127 0.023 Uiso 1 1 calc R
C14 C 0.19319(10) 0.48462(12) 0.43878(10) 0.0156(3) Uani 1 1 d .
C1 C 0.34662(10) 0.54364(12) 0.25495(9) 0.0139(3) Uani 1 1 d .
C15 C 0.27425(11) 0.46491(13) 0.50560(10) 0.0182(3) Uani 1 1 d .
C5 C 0.34837(11) 0.71695(13) 0.33803(10) 0.0180(3) Uani 1 1 d .
H5 H 0.3195 0.7661 0.3756 0.022 Uiso 1 1 calc R
C8 C 0.15320(10) 0.76711(12) 0.44357(10) 0.0158(3) Uani 1 1 d .
C16 C 0.26847(12) 0.38501(15) 0.57213(11) 0.0244(3) Uani 1 1 d .
H16 H 0.3232 0.3701 0.6172 0.029 Uiso 1 1 calc R
C11 C 0.01637(11) 0.88630(13) 0.40198(11) 0.0197(3) Uani 1 1 d .
H11 H -0.0206 0.9497 0.4139 0.024 Uiso 1 1 calc R
C4 C 0.43377(11) 0.74797(13) 0.30921(10) 0.0196(3) Uani 1 1 d .
H4 H 0.4631 0.8181 0.3272 0.024 Uiso 1 1 calc R
C18 C 0.10044(12) 0.34793(14) 0.50841(11) 0.0227(3) Uani 1 1 d .
H18 H 0.0417 0.3086 0.5105 0.027 Uiso 1 1 calc R
C20 C -0.06148(12) 0.40249(14) 0.37525(12) 0.0238(3) Uani 1 1 d .
H20A H -0.0546 0.3211 0.3697 0.036 Uiso 1 1 calc R
H20B H -0.1082 0.4306 0.3242 0.036 Uiso 1 1 calc R
H20C H -0.0847 0.4197 0.4315 0.036 Uiso 1 1 calc R
C17 C 0.18282(13) 0.32795(14) 0.57202(12) 0.0260(4) Uani 1 1 d .
H17 H 0.1800 0.2729 0.6171 0.031 Uiso 1 1 calc R
C9 C 0.27297(13) 0.79281(16) 0.57494(12) 0.0298(4) Uani 1 1 d .
H9A H 0.2906 0.8675 0.5559 0.045 Uiso 1 1 calc R
H9B H 0.3308 0.7555 0.6076 0.045 Uiso 1 1 calc R
H9C H 0.2243 0.8000 0.6144 0.045 Uiso 1 1 calc R
Cl1 Cl 0.68111(4) 0.52987(5) 0.12308(4) 0.04958(16) Uani 1 1 d .
Cl2 Cl 0.54263(4) 0.68977(6) 0.02943(3) 0.05127(17) Uani 1 1 d .
C21 C 0.66581(14) 0.65504(18) 0.05862(14) 0.0359(4) Uani 1 1 d .
H21A H 0.7007 0.7171 0.0938 0.043 Uiso 1 1 calc R
H21B H 0.6942 0.6451 0.0032 0.043 Uiso 1 1 calc R
C22 C -0.08673(12) 0.66091(15) 0.19263(11) 0.0251(3) Uani 1 1 d .
H22A H -0.1266 0.6439 0.2386 0.038 Uiso 1 1 calc R
H22B H -0.0966 0.6029 0.1459 0.038 Uiso 1 1 calc R
H22C H -0.1055 0.7341 0.1655 0.038 Uiso 1 1 calc R
C23 C 0.43148(12) 0.52233(17) 0.57699(11) 0.0286(4) Uani 1 1 d .
H23A H 0.4049 0.5386 0.6317 0.043 Uiso 1 1 calc R
H23B H 0.4809 0.5784 0.5697 0.043 Uiso 1 1 calc R
H23C H 0.4609 0.4475 0.5817 0.043 Uiso 1 1 calc R
H1 H 0.1419(14) 0.5343(16) 0.2818(12) 0.021(5) Uiso 1 1 d .

loop_
_atom_site_aniso_label
_atom_site_aniso_U_11
_atom_site_aniso_U_22
_atom_site_aniso_U_33
_atom_site_aniso_U_23
_atom_site_aniso_U_13
_atom_site_aniso_U_12
S1 0.01347(17) 0.01280(17) 0.01840(18) -0.00189(13) 0.00345(13) -0.00007(12)
P1 0.01151(17) 0.01159(18) 0.01348(17) 0.00025(12) 0.00258(13) 0.00044(12)
O6 0.0159(5) 0.0239(6) 0.0219(5) 0.0022(4) 0.0035(4) -0.0045(4)
O4 0.0189(5) 0.0211(6) 0.0180(5) -0.0052(4) -0.0026(4) 0.0036(4)
O5 0.0173(5) 0.0231(6) 0.0182(5) -0.0031(4) -0.0021(4) 0.0051(4)
O3 0.0182(5) 0.0200(5) 0.0218(5) 0.0002(4) -0.0027(4) -0.0032(4)
O2 0.0248(6) 0.0163(5) 0.0225(5) 0.0018(4) 0.0052(4) -0.0030(4)
O7 0.0151(5) 0.0264(6) 0.0222(5) 0.0071(5) -0.0008(4) 0.0012(4)
O1 0.0201(5) 0.0218(6) 0.0366(6) -0.0099(5) 0.0101(5) 0.0006(5)
C13 0.0156(6) 0.0156(7) 0.0169(7) 0.0013(5) 0.0041(5) -0.0004(5)
C7 0.0145(6) 0.0131(6) 0.0161(6) 0.0001(5) 0.0045(5) 0.0017(5)
C2 0.0128(6) 0.0197(7) 0.0183(7) 0.0012(6) 0.0025(5) 0.0013(5)
C19 0.0193(7) 0.0167(7) 0.0190(7) -0.0005(5) 0.0068(6) 0.0009(6)
C12 0.0156(7) 0.0181(7) 0.0214(7) 0.0041(6) 0.0040(6) 0.0032(6)
C6 0.0118(6) 0.0151(7) 0.0135(6) 0.0026(5) 0.0012(5) -0.0001(5)
C3 0.0134(6) 0.0238(8) 0.0187(7) 0.0043(6) 0.0018(5) -0.0035(6)
C10 0.0203(7) 0.0170(7) 0.0212(7) -0.0039(6) 0.0063(6) -0.0009(6)
C14 0.0176(7) 0.0135(6) 0.0165(6) 0.0014(5) 0.0053(5) 0.0011(5)
C1 0.0126(6) 0.0134(6) 0.0147(6) 0.0016(5) -0.0002(5) 0.0006(5)
C15 0.0177(7) 0.0182(7) 0.0195(7) 0.0021(6) 0.0053(6) 0.0035(6)
C5 0.0193(7) 0.0162(7) 0.0185(7) -0.0013(6) 0.0032(6) -0.0009(6)
C8 0.0146(6) 0.0159(7) 0.0172(7) -0.0003(5) 0.0030(5) -0.0003(5)
C16 0.0257(8) 0.0255(8) 0.0224(8) 0.0092(6) 0.0051(6) 0.0083(7)
C11 0.0192(7) 0.0144(7) 0.0269(8) 0.0003(6) 0.0082(6) 0.0033(6)
C4 0.0198(7) 0.0187(7) 0.0193(7) -0.0001(6) 0.0000(6) -0.0068(6)
C18 0.0241(8) 0.0194(8) 0.0269(8) 0.0029(6) 0.0110(6) -0.0006(6)
C20 0.0181(7) 0.0249(8) 0.0303(8) -0.0040(7) 0.0094(6) -0.0060(6)
C17 0.0313(9) 0.0216(8) 0.0273(8) 0.0101(7) 0.0115(7) 0.0060(7)
C9 0.0310(9) 0.0291(9) 0.0251(8) -0.0106(7) -0.0077(7) 0.0025(7)
Cl1 0.0411(3) 0.0372(3) 0.0677(4) 0.0136(3) 0.0013(3) -0.0012(2)
Cl2 0.0413(3) 0.0796(4) 0.0321(3) 0.0077(3) 0.0036(2) 0.0199(3)
C21 0.0335(10) 0.0355(10) 0.0389(10) 0.0032(8) 0.0066(8) -0.0001(8)
C22 0.0183(7) 0.0280(9) 0.0262(8) -0.0027(7) -0.0041(6) 0.0002(6)
C23 0.0214(8) 0.0383(10) 0.0234(8) 0.0045(7) -0.0036(6) 0.0017(7)

loop_
_atom_type_symbol
_atom_type_description
_atom_type_scat_dispersion_real
_atom_type_scat_dispersion_imag
_atom_type_scat_source
C C 0.0033 0.0016 'International Tables Vol C Tables 4.2.6.8 and 6.1.1.4'
H H 0.0000 0.0000 'International Tables Vol C Tables 4.2.6.8 and 6.1.1.4'
O O 0.0106 0.0060 'International Tables Vol C Tables 4.2.6.8 and 6.1.1.4'
P P 0.1023 0.0942 'International Tables Vol C Tables 4.2.6.8 and 6.1.1.4'
S S 0.1246 0.1234 'International Tables Vol C Tables 4.2.6.8 and 6.1.1.4'
Cl Cl 0.1484 0.1585 'International Tables Vol C Tables 4.2.6.8 and 6.1.1.4'

loop_
_geom_angle_atom_site_label_1
_geom_angle_atom_site_label_2
_geom_angle_atom_site_label_3
_geom_angle
O1 S1 O3 113.69(7)
O1 S1 O2 114.44(7)
O3 S1 O2 112.37(7)
O1 S1 C1 106.44(7)
O3 S1 C1 104.12(7)
O2 S1 C1 104.57(7)
C14 P1 C7 109.72(7)
C14 P1 C6 117.56(7)
C7 P1 C6 110.97(7)
C14 P1 H1 106.7(9)
C7 P1 H1 105.1(9)
C6 P1 H1 105.9(9)
C19 O6 C20 118.27(12)
C8 O4 C9 117.80(12)
C13 O5 C22 117.14(12)
C15 O7 C23 116.77(12)
O5 C13 C12 123.63(13)
O5 C13 C7 116.38(13)
C12 C13 C7 119.99(14)
C13 C7 C8 119.23(13)
C13 C7 P1 120.16(11)
C8 C7 P1 120.35(11)
C3 C2 C1 120.31(14)
C3 C2 H2 119.8
C1 C2 H2 119.8
O6 C19 C18 124.63(14)
O6 C19 C14 114.49(13)
C18 C19 C14 120.88(14)
C11 C12 C13 119.03(14)
C11 C12 H12 120.5
C13 C12 H12 120.5
C5 C6 C1 119.06(13)
C5 C6 P1 119.47(11)
C1 C6 P1 121.32(11)
C4 C3 C2 120.01(14)
C4 C3 H3 120.0
C2 C3 H3 120.0
C11 C10 C8 117.99(14)
C11 C10 H10 121.0
C8 C10 H10 121.0
C15 C14 C19 119.45(13)
C15 C14 P1 125.13(11)
C19 C14 P1 115.41(11)
C2 C1 C6 119.92(13)
C2 C1 S1 118.30(11)
C6 C1 S1 121.57(11)
O7 C15 C16 123.98(14)
O7 C15 C14 116.50(13)
C16 C15 C14 119.51(14)
C4 C5 C6 120.49(14)
C4 C5 H5 119.8
C6 C5 H5 119.8
O4 C8 C10 125.13(13)
O4 C8 C7 113.75(13)
C10 C8 C7 121.11(13)
C17 C16 C15 119.47(15)
C17 C16 H16 120.3
C15 C16 H16 120.3
C10 C11 C12 122.58(14)
C10 C11 H11 118.7
C12 C11 H11 118.7
C3 C4 C5 120.19(14)
C3 C4 H4 119.9
C5 C4 H4 119.9
C19 C18 C17 118.23(15)
C19 C18 H18 120.9
C17 C18 H18 120.9
O6 C20 H20A 109.5
O6 C20 H20B 109.5
H20A C20 H20B 109.5
O6 C20 H20C 109.5
H20A C20 H20C 109.5
H20B C20 H20C 109.5
C16 C17 C18 122.40(15)
C16 C17 H17 118.8
C18 C17 H17 118.8
O4 C9 H9A 109.5
O4 C9 H9B 109.5
H9A C9 H9B 109.5
O4 C9 H9C 109.5
H9A C9 H9C 109.5
H9B C9 H9C 109.5
Cl2 C21 Cl1 111.02(11)
Cl2 C21 H21A 109.4
Cl1 C21 H21A 109.4
Cl2 C21 H21B 109.4
Cl1 C21 H21B 109.4
H21A C21 H21B 108.0
O5 C22 H22A 109.5
O5 C22 H22B 109.5
H22A C22 H22B 109.5
O5 C22 H22C 109.5
H22A C22 H22C 109.5
H22B C22 H22C 109.5
O7 C23 H23A 109.5
O7 C23 H23B 109.5
H23A C23 H23B 109.5
O7 C23 H23C 109.5
H23A C23 H23C 109.5
H23B C23 H23C 109.5

loop_
_geom_bond_atom_site_label_1
_geom_bond_atom_site_label_2
_geom_bond_distance
S1 O1 1.4441(12)
S1 O3 1.4559(11)
S1 O2 1.4596(11)
S1 C1 1.7852(15)
P1 C14 1.7846(15)
P1 C7 1.7867(15)
P1 C6 1.8070(14)
P1 H1 1.209(19)
O6 C19 1.3646(18)
O6 C20 1.4387(18)
O4 C8 1.3567(18)
O4 C9 1.4312(19)
O5 C13 1.3605(18)
O5 C22 1.4387(18)
O7 C15 1.3543(19)
O7 C23 1.4389(18)
C13 C12 1.393(2)
C13 C7 1.404(2)
C7 C8 1.407(2)
C2 C3 1.388(2)
C2 C1 1.393(2)
C2 H2 0.9500
C19 C18 1.384(2)
C19 C14 1.407(2)
C12 C11 1.389(2)
C12 H12 0.9500
C6 C5 1.398(2)
C6 C1 1.402(2)
C3 C4 1.384(2)
C3 H3 0.9500
C10 C11 1.387(2)
C10 C8 1.390(2)
C10 H10 0.9500
C14 C15 1.403(2)
C15 C16 1.395(2)
C5 C4 1.387(2)
C5 H5 0.9500
C16 C17 1.377(2)
C16 H16 0.9500
C11 H11 0.9500
C4 H4 0.9500
C18 C17 1.389(2)
C18 H18 0.9500
C20 H20A 0.9800
C20 H20B 0.9800
C20 H20C 0.9800
C17 H17 0.9500
C9 H9A 0.9800
C9 H9B 0.9800
C9 H9C 0.9800
Cl1 C21 1.774(2)
Cl2 C21 1.754(2)
C21 H21A 0.9900
C21 H21B 0.9900
C22 H22A 0.9800
C22 H22B 0.9800
C22 H22C 0.9800
C23 H23A 0.9800
C23 H23B 0.9800
C23 H23C 0.9800

loop_
_geom_torsion_atom_site_label_1
_geom_torsion_atom_site_label_2
_geom_torsion_atom_site_label_3
_geom_torsion_atom_site_label_4
_geom_torsion
C22 O5 C13 C12 -23.9(2)
C22 O5 C13 C7 156.89(14)
O5 C13 C7 C8 -179.09(13)
C12 C13 C7 C8 1.7(2)
O5 C13 C7 P1 -5.04(18)
C12 C13 C7 P1 175.75(11)
C14 P1 C7 C13 -117.20(12)
C6 P1 C7 C13 111.20(12)
C14 P1 C7 C8 56.78(14)
C6 P1 C7 C8 -74.82(13)
C20 O6 C19 C18 1.4(2)
C20 O6 C19 C14 -178.30(13)
O5 C13 C12 C11 -178.88(14)
C7 C13 C12 C11 0.3(2)
C14 P1 C6 C5 -101.65(13)
C7 P1 C6 C5 25.78(14)
C14 P1 C6 C1 82.95(13)
C7 P1 C6 C1 -149.62(11)
C1 C2 C3 C4 -0.9(2)
O6 C19 C14 C15 177.62(13)
C18 C19 C14 C15 -2.1(2)
O6 C19 C14 P1 -2.90(17)
C18 C19 C14 P1 177.42(12)
C7 P1 C14 C15 -105.28(14)
C6 P1 C14 C15 22.75(16)
C7 P1 C14 C19 75.28(13)
C6 P1 C14 C19 -156.69(11)
C3 C2 C1 C6 -0.5(2)
C3 C2 C1 S1 174.38(11)
C5 C6 C1 C2 1.8(2)
P1 C6 C1 C2 177.17(11)
C5 C6 C1 S1 -172.98(11)
P1 C6 C1 S1 2.44(17)
O1 S1 C1 C2 18.35(13)
O3 S1 C1 C2 -102.06(12)
O2 S1 C1 C2 139.85(12)
O1 S1 C1 C6 -166.84(12)
O3 S1 C1 C6 72.75(13)
O2 S1 C1 C6 -45.34(13)
C23 O7 C15 C16 -11.9(2)
C23 O7 C15 C14 168.55(14)
C19 C14 C15 O7 -177.97(13)
P1 C14 C15 O7 2.6(2)
C19 C14 C15 C16 2.5(2)
P1 C14 C15 C16 -176.96(12)
C1 C6 C5 C4 -1.5(2)
P1 C6 C5 C4 -177.05(11)
C9 O4 C8 C10 -5.7(2)
C9 O4 C8 C7 175.22(14)
C11 C10 C8 O4 -176.19(14)
C11 C10 C8 C7 2.9(2)
C13 C7 C8 O4 175.84(13)
P1 C7 C8 O4 1.80(18)
C13 C7 C8 C10 -3.3(2)
P1 C7 C8 C10 -177.36(11)
O7 C15 C16 C17 179.47(15)
C14 C15 C16 C17 -1.0(2)
C8 C10 C11 C12 -0.8(2)
C13 C12 C11 C10 -0.7(2)
C2 C3 C4 C5 1.2(2)
C6 C5 C4 C3 0.1(2)
O6 C19 C18 C17 -179.48(15)
C14 C19 C18 C17 0.2(2)
C15 C16 C17 C18 -0.9(3)
C19 C18 C17 C16 1.4(3)

loop_
_cod_related_entry_id
_cod_related_entry_database
_cod_related_entry_code
1 ChemSpider 21158117
